data_4516014
loop_
_publ_author_name
'Liu, Teng'
'Liu, Jianjun'
'Xia, Shubiao'
'Meng, Jie'
'Shen, Xianfu'
'Zhu, Xiufang'
'Chen, Wenchang'
'Sun, Chengke'
'Cheng, Feixiang'

_publ_section_title
;
 Catalyst-Free 1,6-Conjugate Addition/Aromatization/Sulfonylation of
 <i>para</i>-Quinone Methides: Facile Access to Diarylmethyl Sulfones.
;
_journal_issue 2
_journal_name_full 'ACS omega'
_journal_page_first 1409
_journal_page_last 1415
_journal_paper_doi 10.1021/acsomega.7b01745
_journal_volume 3
_journal_year 2018
_chemical_formula_sum 'C27 H32 N0 O3 S'
_chemical_formula_weight 436.58
_space_group_crystal_system monoclinic
_space_group_IT_number 14
_space_group_name_Hall '-P 2ybc'
_space_group_name_H-M_alt 'P 1 21/c 1'
_atom_sites_solution_hydrogens mixed
_audit_creation_method SHELXL-2014/7
_cell_angle_alpha 90
_cell_angle_beta 90.584(8)
_cell_angle_gamma 90
_cell_formula_units_Z 4
_cell_length_a 12.430(4)
_cell_length_b 9.127(3)
_cell_length_c 21.477(7)
_cell_measurement_reflns_used 15121
_cell_measurement_temperature 296(2)
_cell_measurement_theta_max 28.39
_cell_measurement_theta_min 1.64
_cell_volume 2436.4(14)
_computing_cell_refinement 'CrystalClear (Rigaku Inc., 2007)'
_computing_data_collection 'CrystalClear (Rigaku Inc., 2007)'
_computing_data_reduction 'CrystalClear (Rigaku Inc., 2007)'
_computing_structure_refinement 'SHELXL-2014/7 (Sheldrick, 2014)'
_diffrn_ambient_temperature 296(2)
_diffrn_measured_fraction_theta_full 0.997
_diffrn_measured_fraction_theta_max 0.976
_diffrn_measurement_device_type 'CCD area-detector'
_diffrn_radiation_type MoK\a
_diffrn_radiation_wavelength 0.71073
_diffrn_reflns_av_R_equivalents 0.0838
_diffrn_reflns_av_unetI/netI 0.1366
_diffrn_reflns_Laue_measured_fraction_full 0.997
_diffrn_reflns_Laue_measured_fraction_max 0.976
_diffrn_reflns_limit_h_max 16
_diffrn_reflns_limit_h_min -16
_diffrn_reflns_limit_k_max 12
_diffrn_reflns_limit_k_min -12
_diffrn_reflns_limit_l_max 17
_diffrn_reflns_limit_l_min -28
_diffrn_reflns_number 15110
_diffrn_reflns_point_group_measured_fraction_full 0.997
_diffrn_reflns_point_group_measured_fraction_max 0.976
_diffrn_reflns_theta_full 25.242
_diffrn_reflns_theta_max 28.394
_diffrn_reflns_theta_min 1.638
_exptl_absorpt_coefficient_mu 0.158
_exptl_absorpt_correction_T_max 1.0000
_exptl_absorpt_correction_T_min 0.9547
_exptl_absorpt_correction_type multi-scan
_exptl_absorpt_process_details 'CrystalClear (Rigaku Inc., 2007)'
_exptl_crystal_colour yellow
_exptl_crystal_density_diffrn 1.190
_exptl_crystal_description block
_exptl_crystal_F_000 936
_exptl_crystal_size_max 0.35
_exptl_crystal_size_mid 0.24
_exptl_crystal_size_min 0.12
_refine_diff_density_max 0.231
_refine_diff_density_min -0.280
_refine_diff_density_rms 0.063
_refine_ls_extinction_coef 0.012(2)
_refine_ls_extinction_expression Fc^*^=kFc[1+0.001xFc^2^\l^3^/sin(2\q)]^-1/4^
_refine_ls_extinction_method 'SHELXL-2014/7 (Sheldrick 2014'
_refine_ls_goodness_of_fit_ref 1.025
_refine_ls_hydrogen_treatment mixed
_refine_ls_matrix_type full
_refine_ls_number_parameters 290
_refine_ls_number_reflns 5986
_refine_ls_number_restraints 3
_refine_ls_restrained_S_all 1.025
_refine_ls_R_factor_all 0.2008
_refine_ls_R_factor_gt 0.0744
_refine_ls_shift/su_max 0.001
_refine_ls_shift/su_mean 0.000
_refine_ls_structure_factor_coef Fsqd
_refine_ls_weighting_details 'w=1/[\s^2^(Fo^2^)+(0.0972P)^2^] where P=(Fo^2^+2Fc^2^)/3'
_refine_ls_weighting_scheme calc
_refine_ls_wR_factor_gt 0.2006
_refine_ls_wR_factor_ref 0.2529
_reflns_Friedel_coverage 0.000
_reflns_number_gt 2158
_reflns_number_total 5986
_reflns_threshold_expression 'I > 2\s(I)'
_cod_data_source_file ao7b01745_si_002.cif
_cod_data_source_block P21C
_cod_original_cell_volume 2436.6(14)
_cod_original_sg_symbol_H-M 'P 21/c'
_cod_database_code 4516014
_shelx_shelxl_version_number 2014/7
_shelx_space_group_comment
;
The symmetry employed for this shelxl refinement is uniquely defined
by the following loop, which should always be used as a source of
symmetry information in preference to the above space-group names.
They are only intended as comments.
;

loop_
_space_group_symop_operation_xyz
'x, y, z'
'-x, y+1/2, -z+1/2'
'-x, -y, -z'
'x, -y-1/2, z-1/2'

loop_
_atom_site_label
_atom_site_type_symbol
_atom_site_fract_x
_atom_site_fract_y
_atom_site_fract_z
_atom_site_U_iso_or_equiv
_atom_site_adp_type
_atom_site_occupancy
_atom_site_site_symmetry_order
_atom_site_calc_flag
_atom_site_refinement_flags_posn
_atom_site_refinement_flags_adp
S1 S 0.09712(8) 0.19557(11) 0.74590(6) 0.0734(4) Uani 1 1 d . .
O1 O 0.4747(2) 0.4925(3) 0.58504(14) 0.0858(9) Uani 1 1 d D .
H1A H 0.5276(11) 0.4380(12) 0.5775(8) 0.129 Uiso 1 1 d D U
O2 O 0.1698(2) 0.0753(3) 0.74129(16) 0.0955(10) Uani 1 1 d . .
O3 O 0.0078(2) 0.1814(3) 0.78591(16) 0.0947(10) Uani 1 1 d . .
C17 C 0.4018(3) 0.4575(4) 0.62996(17) 0.0565(10) Uani 1 1 d . .
C14 C 0.2545(3) 0.3915(4) 0.71998(16) 0.0497(9) Uani 1 1 d . .
C19 C 0.2390(3) 0.5105(4) 0.68119(16) 0.0513(9) Uani 1 1 d . .
H19 H 0.1782 0.5684 0.6865 0.062 Uiso 1 1 calc R U
C18 C 0.3106(3) 0.5467(4) 0.63479(16) 0.0522(9) Uani 1 1 d . .
C16 C 0.4207(3) 0.3389(4) 0.66893(17) 0.0531(9) Uani 1 1 d . .
C15 C 0.3453(3) 0.3086(4) 0.71292(16) 0.0505(9) Uani 1 1 d . .
H15 H 0.3560 0.2285 0.7391 0.061 Uiso 1 1 calc R U
C7 C 0.1697(3) 0.3580(4) 0.76741(17) 0.0549(10) Uani 1 1 d . .
H7 H 0.1177 0.4386 0.7650 0.066 Uiso 1 1 calc R U
C24 C 0.2895(3) 0.6729(4) 0.59079(18) 0.0637(11) Uani 1 1 d . .
C8 C 0.2069(3) 0.3514(4) 0.83430(18) 0.0591(10) Uani 1 1 d . .
C20 C 0.5195(3) 0.2394(4) 0.66047(19) 0.0664(11) Uani 1 1 d . .
C1 C 0.0494(3) 0.2389(5) 0.6723(2) 0.0736(12) Uani 1 1 d . .
C13 C 0.1765(4) 0.4595(5) 0.8739(2) 0.0771(12) Uani 1 1 d . .
H13 H 0.1310 0.5333 0.8595 0.093 Uiso 1 1 calc R U
C6 C -0.0371(4) 0.3333(5) 0.6660(3) 0.0834(14) Uani 1 1 d . .
H6 H -0.0713 0.3697 0.7011 0.100 Uiso 1 1 calc R U
C23 C 0.5195(4) 0.1137(5) 0.7085(2) 0.0864(14) Uani 1 1 d . .
H23A H 0.5207 0.1539 0.7498 0.130 Uiso 1 1 calc R U
H23B H 0.5820 0.0536 0.7027 0.130 Uiso 1 1 calc R U
H23C H 0.4559 0.0554 0.7028 0.130 Uiso 1 1 calc R U
C9 C 0.2713(4) 0.2448(6) 0.8578(2) 0.0955(16) Uani 1 1 d . .
H9 H 0.2937 0.1695 0.8318 0.115 Uiso 1 1 calc R U
C21 C 0.5178(4) 0.1652(5) 0.5972(2) 0.0846(13) Uani 1 1 d . .
H21A H 0.4542 0.1061 0.5932 0.127 Uiso 1 1 calc R U
H21B H 0.5803 0.1043 0.5932 0.127 Uiso 1 1 calc R U
H21C H 0.5177 0.2384 0.5650 0.127 Uiso 1 1 calc DR U
C12 C 0.2111(4) 0.4624(6) 0.9346(2) 0.0967(15) Uani 1 1 d . .
H12 H 0.1886 0.5378 0.9606 0.116 Uiso 1 1 calc R U
C26 C 0.2832(4) 0.6183(5) 0.52303(19) 0.0904(14) Uani 1 1 d . .
H26A H 0.2568 0.6956 0.4967 0.136 Uiso 1 1 calc R U
H26B H 0.2352 0.5360 0.5204 0.136 Uiso 1 1 calc R U
H26C H 0.3535 0.5893 0.5097 0.136 Uiso 1 1 calc R U
C11 C 0.2763(4) 0.3595(7) 0.9571(2) 0.0970(16) Uani 1 1 d . .
H11 H 0.3026 0.3644 0.9978 0.116 Uiso 1 1 calc R U
C25 C 0.1817(4) 0.7452(5) 0.6043(2) 0.0926(15) Uani 1 1 d . .
H25A H 0.1852 0.7926 0.6442 0.139 Uiso 1 1 calc R U
H25B H 0.1262 0.6721 0.6046 0.139 Uiso 1 1 calc R U
H25C H 0.1658 0.8165 0.5727 0.139 Uiso 1 1 calc R U
C22 C 0.6240(3) 0.3257(5) 0.6700(2) 0.0949(15) Uani 1 1 d . .
H22A H 0.6271 0.4039 0.6402 0.142 Uiso 1 1 calc DR U
H22B H 0.6844 0.2616 0.6644 0.142 Uiso 1 1 calc R U
H22C H 0.6261 0.3657 0.7113 0.142 Uiso 1 1 calc R U
C5 C -0.0722(4) 0.3732(6) 0.6072(3) 0.1043(17) Uani 1 1 d . .
H5 H -0.1316 0.4343 0.6026 0.125 Uiso 1 1 calc R U
C27 C 0.3762(4) 0.7888(5) 0.5963(3) 0.1056(17) Uani 1 1 d . .
H27A H 0.3719 0.8355 0.6362 0.158 Uiso 1 1 calc R U
H27B H 0.3662 0.8606 0.5641 0.158 Uiso 1 1 calc R U
H27C H 0.4456 0.7439 0.5920 0.158 Uiso 1 1 calc R U
C2 C 0.0992(4) 0.1894(6) 0.6195(3) 0.1090(19) Uani 1 1 d . .
H2 H 0.1582 0.1271 0.6226 0.131 Uiso 1 1 calc R U
C10 C 0.3042(4) 0.2450(8) 0.9185(3) 0.116(2) Uani 1 1 d . .
H10 H 0.3454 0.1679 0.9339 0.139 Uiso 1 1 calc R U
C4 C -0.0222(6) 0.3252(9) 0.5576(3) 0.126(2) Uani 1 1 d . .
H4 H -0.0450 0.3560 0.5184 0.151 Uiso 1 1 calc R U
C3 C 0.0612(6) 0.2325(10) 0.5625(3) 0.142(3) Uani 1 1 d . .
H3 H 0.0936 0.1972 0.5267 0.170 Uiso 1 1 calc R U

loop_
_atom_site_aniso_label
_atom_site_aniso_U_11
_atom_site_aniso_U_22
_atom_site_aniso_U_33
_atom_site_aniso_U_23
_atom_site_aniso_U_13
_atom_site_aniso_U_12
S1 0.0579(7) 0.0537(7) 0.1092(10) 0.0080(6) 0.0231(6) -0.0079(5)
O1 0.0645(17) 0.090(2) 0.104(2) 0.0259(17) 0.0362(17) 0.0055(16)
O2 0.079(2) 0.0436(16) 0.164(3) 0.0091(17) 0.024(2) 0.0035(15)
O3 0.0684(18) 0.086(2) 0.130(3) 0.0171(18) 0.0392(19) -0.0152(16)
C17 0.046(2) 0.058(2) 0.066(2) 0.006(2) 0.0146(18) -0.0038(19)
C14 0.046(2) 0.042(2) 0.061(2) 0.0041(17) 0.0016(17) -0.0029(17)
C19 0.048(2) 0.047(2) 0.060(2) -0.0010(17) 0.0058(18) 0.0006(17)
C18 0.048(2) 0.049(2) 0.060(2) 0.0051(18) 0.0051(18) -0.0059(18)
C16 0.044(2) 0.050(2) 0.066(2) -0.0009(18) 0.0039(18) -0.0016(17)
C15 0.047(2) 0.048(2) 0.057(2) 0.0057(17) 0.0042(17) -0.0012(18)
C7 0.048(2) 0.048(2) 0.069(3) 0.0081(18) 0.0186(19) 0.0032(17)
C24 0.067(3) 0.053(2) 0.071(3) 0.0140(19) 0.012(2) 0.001(2)
C8 0.050(2) 0.056(2) 0.072(3) 0.015(2) 0.017(2) 0.0042(19)
C20 0.046(2) 0.067(3) 0.086(3) 0.002(2) 0.011(2) 0.006(2)
C1 0.052(2) 0.070(3) 0.099(3) -0.026(2) 0.016(2) -0.017(2)
C13 0.079(3) 0.074(3) 0.078(3) 0.004(2) 0.006(2) 0.010(2)
C6 0.067(3) 0.073(3) 0.111(4) -0.030(3) -0.004(3) 0.002(2)
C23 0.075(3) 0.082(3) 0.102(3) 0.022(3) 0.003(2) 0.029(3)
C9 0.097(4) 0.113(4) 0.077(3) 0.027(3) 0.023(3) 0.049(3)
C21 0.092(3) 0.077(3) 0.085(3) -0.010(2) 0.023(3) 0.011(3)
C12 0.110(4) 0.096(4) 0.084(4) -0.002(3) -0.006(3) -0.001(3)
C26 0.102(4) 0.093(3) 0.077(3) 0.015(3) 0.009(3) 0.011(3)
C11 0.082(4) 0.138(5) 0.071(3) 0.027(4) -0.002(3) -0.006(4)
C25 0.107(4) 0.081(3) 0.090(3) 0.033(3) 0.019(3) 0.037(3)
C22 0.048(2) 0.101(4) 0.136(4) -0.007(3) 0.006(3) -0.001(3)
C5 0.083(4) 0.105(4) 0.124(5) -0.015(4) -0.025(4) -0.002(3)
C27 0.118(4) 0.068(3) 0.131(4) 0.029(3) -0.002(3) -0.022(3)
C2 0.063(3) 0.138(5) 0.126(5) -0.045(4) 0.022(3) -0.001(3)
C10 0.089(4) 0.163(6) 0.098(5) 0.053(4) 0.023(3) 0.044(4)
C4 0.096(5) 0.188(7) 0.095(5) -0.016(4) 0.001(4) -0.008(5)
C3 0.103(5) 0.237(8) 0.086(5) -0.053(5) 0.020(4) -0.010(5)

loop_
_atom_type_symbol
_atom_type_description
_atom_type_scat_dispersion_real
_atom_type_scat_dispersion_imag
_atom_type_scat_source
C C 0.0033 0.0016 'International Tables Vol C Tables 4.2.6.8 and 6.1.1.4'
H H 0.0000 0.0000 'International Tables Vol C Tables 4.2.6.8 and 6.1.1.4'
N N 0.0061 0.0033 'International Tables Vol C Tables 4.2.6.8 and 6.1.1.4'
O O 0.0106 0.0060 'International Tables Vol C Tables 4.2.6.8 and 6.1.1.4'
S S 0.1246 0.1234 'International Tables Vol C Tables 4.2.6.8 and 6.1.1.4'

loop_
_geom_angle_atom_site_label_1
_geom_angle_atom_site_label_2
_geom_angle_atom_site_label_3
_geom_angle
O3 S1 O2 118.21(18)
O3 S1 C1 108.2(2)
O2 S1 C1 108.9(2)
O3 S1 C7 108.33(18)
O2 S1 C7 109.70(17)
C1 S1 C7 102.34(18)
C17 O1 H1A 121.5(14)
O1 C17 C16 119.9(3)
O1 C17 C18 117.3(3)
C16 C17 C18 122.8(3)
C15 C14 C19 118.6(3)
C15 C14 C7 123.2(3)
C19 C14 C7 118.2(3)
C14 C19 C18 122.4(3)
C14 C19 H19 118.8
C18 C19 H19 118.8
C19 C18 C17 116.2(3)
C19 C18 C24 121.6(3)
C17 C18 C24 122.2(3)
C15 C16 C17 117.6(3)
C15 C16 C20 121.1(3)
C17 C16 C20 121.3(3)
C16 C15 C14 122.5(3)
C16 C15 H15 118.8
C14 C15 H15 118.8
C14 C7 C8 116.3(3)
C14 C7 S1 110.3(2)
C8 C7 S1 111.2(2)
C14 C7 H7 106.1
C8 C7 H7 106.1
S1 C7 H7 106.1
C18 C24 C27 111.4(3)
C18 C24 C25 111.0(3)
C27 C24 C25 108.0(4)
C18 C24 C26 110.6(3)
C27 C24 C26 109.2(4)
C25 C24 C26 106.5(3)
C9 C8 C13 117.1(4)
C9 C8 C7 124.0(4)
C13 C8 C7 118.9(4)
C21 C20 C22 110.7(4)
C21 C20 C16 111.4(3)
C22 C20 C16 111.0(3)
C21 C20 C23 105.5(4)
C22 C20 C23 107.4(4)
C16 C20 C23 110.8(3)
C2 C1 C6 118.7(5)
C2 C1 S1 121.7(4)
C6 C1 S1 119.4(4)
C8 C13 C12 121.6(4)
C8 C13 H13 119.2
C12 C13 H13 119.2
C5 C6 C1 119.4(5)
C5 C6 H6 120.3
C1 C6 H6 120.3
C20 C23 H23A 109.5
C20 C23 H23B 109.5
H23A C23 H23B 109.5
C20 C23 H23C 109.5
H23A C23 H23C 109.5
H23B C23 H23C 109.5
C8 C9 C10 121.7(5)
C8 C9 H9 119.1
C10 C9 H9 119.1
C20 C21 H21A 109.5
C20 C21 H21B 109.5
H21A C21 H21B 109.5
C20 C21 H21C 109.5
H21A C21 H21C 109.5
H21B C21 H21C 109.5
C11 C12 C13 121.1(5)
C11 C12 H12 119.4
C13 C12 H12 119.4
C24 C26 H26A 109.5
C24 C26 H26B 109.5
H26A C26 H26B 109.5
C24 C26 H26C 109.5
H26A C26 H26C 109.5
H26B C26 H26C 109.5
C12 C11 C10 118.2(5)
C12 C11 H11 120.9
C10 C11 H11 120.9
C24 C25 H25A 109.5
C24 C25 H25B 109.5
H25A C25 H25B 109.5
C24 C25 H25C 109.5
H25A C25 H25C 109.5
H25B C25 H25C 109.5
C20 C22 H22A 109.5
C20 C22 H22B 109.5
H22A C22 H22B 109.5
C20 C22 H22C 109.5
H22A C22 H22C 109.5
H22B C22 H22C 109.5
C4 C5 C6 120.4(6)
C4 C5 H5 119.8
C6 C5 H5 119.8
C24 C27 H27A 109.5
C24 C27 H27B 109.5
H27A C27 H27B 109.5
C24 C27 H27C 109.5
H27A C27 H27C 109.5
H27B C27 H27C 109.5
C3 C2 C1 119.4(6)
C3 C2 H2 120.3
C1 C2 H2 120.3
C9 C10 C11 120.1(5)
C9 C10 H10 119.9
C11 C10 H10 119.9
C5 C4 C3 121.2(6)
C5 C4 H4 119.4
C3 C4 H4 119.4
C4 C3 C2 120.8(6)
C4 C3 H3 119.6
C2 C3 H3 119.6

loop_
_geom_bond_atom_site_label_1
_geom_bond_atom_site_label_2
_geom_bond_distance
S1 O3 1.416(3)
S1 O2 1.425(3)
S1 C1 1.729(5)
S1 C7 1.793(4)
O1 C17 1.368(4)
O1 H1A 0.842(10)
C17 C16 1.387(5)
C17 C18 1.401(5)
C14 C15 1.368(4)
C14 C19 1.382(4)
C14 C7 1.505(5)
C19 C18 1.382(5)
C19 H19 0.9300
C18 C24 1.511(5)
C16 C15 1.366(4)
C16 C20 1.540(5)
C15 H15 0.9300
C7 C8 1.506(5)
C7 H7 0.9800
C24 C27 1.515(6)
C24 C25 1.524(5)
C24 C26 1.539(6)
C8 C9 1.355(5)
C8 C13 1.360(5)
C20 C21 1.519(6)
C20 C22 1.531(5)
C20 C23 1.542(6)
C1 C2 1.373(6)
C1 C6 1.384(6)
C13 C12 1.369(6)
C13 H13 0.9300
C6 C5 1.381(7)
C6 H6 0.9300
C23 H23A 0.9600
C23 H23B 0.9600
C23 H23C 0.9600
C9 C10 1.362(7)
C9 H9 0.9300
C21 H21A 0.9600
C21 H21B 0.9600
C21 H21C 0.9600
C12 C11 1.329(7)
C12 H12 0.9300
C26 H26A 0.9600
C26 H26B 0.9600
C26 H26C 0.9600
C11 C10 1.380(8)
C11 H11 0.9300
C25 H25A 0.9600
C25 H25B 0.9600
C25 H25C 0.9600
C22 H22A 0.9600
C22 H22B 0.9600
C22 H22C 0.9600
C5 C4 1.314(7)
C5 H5 0.9300
C27 H27A 0.9600
C27 H27B 0.9600
C27 H27C 0.9600
C2 C3 1.366(9)
C2 H2 0.9300
C10 H10 0.9300
C4 C3 1.341(9)
C4 H4 0.9300
C3 H3 0.9300
